data_1540408
loop_
_publ_author_name
'Chen, Chao'
'Liu, Yashu'
'Li, Ping'
'Zhou, Hongbo'
'Shen, Xiaoping'

_publ_section_title
;
 Construction of Ni(II)Ln(III)M(III) (Ln = Gd(III), Tb(III); M = Fe(III),
 Cr(III)) clusters showing slow magnetic relaxations.
;
_journal_issue 46
_journal_name_full 'Dalton transactions (Cambridge, England : 2003)'
_journal_page_first 20193
_journal_page_last 20199
_journal_paper_doi 10.1039/c5dt03620h
_journal_volume 44
_journal_year 2015
_chemical_formula_sum 'C25 H18 Fe N8 Ni O11 Tb'
_chemical_formula_weight 879.95
_chemical_name_systematic
; 
 ? 
;
_space_group_crystal_system monoclinic
_space_group_IT_number 14
_space_group_name_Hall '-P 2ybc'
_space_group_name_H-M_alt 'P 1 21/c 1'
_symmetry_space_group_name_Hall '-P 2ybc'
_symmetry_space_group_name_H-M 'P 1 21/c 1'
_atom_sites_solution_hydrogens geom
_atom_sites_solution_primary direct
_atom_sites_solution_secondary difmap
_audit_creation_method SHELXL-97
_audit_update_record
;
2015-08-26 deposited with the CCDC.
2015-10-20 downloaded from the CCDC.
;
_cell_angle_alpha 90.00
_cell_angle_beta 106.73(3)
_cell_angle_gamma 90.00
_cell_formula_units_Z 4
_cell_length_a 12.861(3)
_cell_length_b 12.014(2)
_cell_length_c 21.577(4)
_cell_measurement_temperature 173(2)
_cell_volume 3192.8(12)
_computing_cell_refinement SMART
_computing_data_collection 'SMART (Bruker, 2000)'
_computing_molecular_graphics 'diamond 3.0'
_computing_publication_material 'diamond 3.0'
_computing_structure_refinement 'SHELXL-97 (Sheldrick, 1997)'
_computing_structure_solution 'SHELXS-97 (Sheldrick, 1990)'
_diffrn_ambient_temperature 173(2)
_diffrn_measured_fraction_theta_full 0.964
_diffrn_measured_fraction_theta_max 0.964
_diffrn_measurement_device_type 'Bruker Smart Aepex CCD'
_diffrn_measurement_method 'phi and omega scans'
_diffrn_radiation_monochromator graphite
_diffrn_radiation_source 'fine-focus sealed tube'
_diffrn_radiation_type MoK\a
_diffrn_radiation_wavelength 0.71073
_diffrn_reflns_av_R_equivalents 0.0266
_diffrn_reflns_av_sigmaI/netI 0.0368
_diffrn_reflns_limit_h_max 13
_diffrn_reflns_limit_h_min -15
_diffrn_reflns_limit_k_max 8
_diffrn_reflns_limit_k_min -14
_diffrn_reflns_limit_l_max 23
_diffrn_reflns_limit_l_min -26
_diffrn_reflns_number 14367
_diffrn_reflns_theta_full 26.03
_diffrn_reflns_theta_max 26.03
_diffrn_reflns_theta_min 3.37
_exptl_absorpt_coefficient_mu 3.291
_exptl_absorpt_correction_T_max 0.540
_exptl_absorpt_correction_T_min 0.485
_exptl_absorpt_correction_type multi-scan
_exptl_crystal_colour red
_exptl_crystal_density_diffrn 1.831
_exptl_crystal_density_method 'not measured'
_exptl_crystal_description block
_exptl_crystal_F_000 1724
_exptl_crystal_preparation 'Magnetic properties'
_exptl_crystal_size_max 0.22
_exptl_crystal_size_mid 0.20
_exptl_crystal_size_min 0.19
_refine_diff_density_max 1.173
_refine_diff_density_min -0.944
_refine_diff_density_rms 0.118
_refine_ls_extinction_method none
_refine_ls_goodness_of_fit_ref 1.053
_refine_ls_hydrogen_treatment mixed
_refine_ls_matrix_type full
_refine_ls_number_parameters 426
_refine_ls_number_reflns 6060
_refine_ls_number_restraints 6
_refine_ls_restrained_S_all 1.053
_refine_ls_R_factor_all 0.0364
_refine_ls_R_factor_gt 0.0323
_refine_ls_shift/su_max 0.001
_refine_ls_shift/su_mean 0.000
_refine_ls_structure_factor_coef Fsqd
_refine_ls_weighting_details 'calc w=1/[\s^2^(Fo^2^)+(0.0412P)^2^+5.3582P] where P=(Fo^2^+2Fc^2^)/3'
_refine_ls_weighting_scheme calc
_refine_ls_wR_factor_gt 0.0786
_refine_ls_wR_factor_ref 0.0822
_reflns_number_gt 5526
_reflns_number_total 6060
_reflns_threshold_expression >2sigma(I)
_cod_data_source_file c5dt03620h2.cif
_cod_data_source_block 4
_cod_depositor_comments 'Adding full bibliography for 1540406--1540409.cif.'
_cod_original_cell_volume 3193.0(11)
_cod_database_code 1540408

loop_
_symmetry_equiv_pos_as_xyz
'x, y, z'
'-x, y+1/2, -z+1/2'
'-x, -y, -z'
'x, -y-1/2, z-1/2'

loop_
_atom_site_label
_atom_site_type_symbol
_atom_site_fract_x
_atom_site_fract_y
_atom_site_fract_z
_atom_site_U_iso_or_equiv
_atom_site_adp_type
_atom_site_occupancy
_atom_site_symmetry_multiplicity
_atom_site_calc_flag
_atom_site_refinement_flags
C1 C 1.0578(3) 0.7692(3) 0.17569(18) 0.0143(8) Uani 1 1 d .
C2 C 1.1603(3) 0.5934(4) 0.1359(2) 0.0282(10) Uani 1 1 d .
C3 C 1.2441(3) 0.6830(4) 0.2543(2) 0.0198(9) Uani 1 1 d .
C4 C 1.3489(3) 0.7149(3) 0.16467(19) 0.0165(8) Uani 1 1 d .
C5 C 1.2503(3) 0.8907(4) 0.2015(2) 0.0217(9) Uani 1 1 d .
C6 C 1.1481(3) 0.8103(4) 0.0831(2) 0.0215(9) Uani 1 1 d .
C7 C 0.5269(3) 0.9226(4) 0.12137(19) 0.0164(8) Uani 1 1 d .
C8 C 0.4494(3) 1.0029(4) 0.1193(2) 0.0212(9) Uani 1 1 d .
H8 H 0.4523 1.0460 0.1556 0.025 Uiso 1 1 calc R
C9 C 0.3660(4) 1.0187(4) 0.0615(2) 0.0269(10) Uani 1 1 d .
H9 H 0.3132 1.0724 0.0597 0.032 Uiso 1 1 calc R
C10 C 0.3616(3) 0.9568(4) 0.0087(2) 0.0240(10) Uani 1 1 d .
H10 H 0.3064 0.9693 -0.0293 0.029 Uiso 1 1 calc R
C11 C 0.4401(3) 0.8728(4) 0.01024(19) 0.0190(9) Uani 1 1 d .
C12 C 0.5249(3) 0.8581(4) 0.06699(19) 0.0164(8) Uani 1 1 d .
C13 C 0.4338(3) 0.8091(4) -0.0474(2) 0.0221(9) Uani 1 1 d .
H13 H 0.3809 0.8296 -0.0851 0.027 Uiso 1 1 calc R
C14 C 0.4850(5) 0.6720(5) -0.1137(2) 0.0410(14) Uani 1 1 d .
H14A H 0.4108 0.6763 -0.1413 0.049 Uiso 1 1 calc R
H14B H 0.5318 0.7084 -0.1356 0.049 Uiso 1 1 calc R
C15 C 0.5171(5) 0.5557(5) -0.1007(2) 0.0504(16) Uani 1 1 d .
H15A H 0.5432 0.5262 -0.1353 0.061 Uiso 1 1 calc R
H15B H 0.4554 0.5116 -0.0981 0.061 Uiso 1 1 calc R
C16 C 0.6621(4) 0.4615(4) -0.0231(2) 0.0311(11) Uani 1 1 d .
H16 H 0.6515 0.4065 -0.0546 0.037 Uiso 1 1 calc R
C17 C 0.7413(3) 0.4396(4) 0.0385(2) 0.0226(9) Uani 1 1 d .
C18 C 0.7935(4) 0.3350(4) 0.0493(2) 0.0281(10) Uani 1 1 d .
H18 H 0.7777 0.2818 0.0165 0.034 Uiso 1 1 calc R
C19 C 0.8668(4) 0.3114(4) 0.1072(2) 0.0302(11) Uani 1 1 d .
H19 H 0.9001 0.2419 0.1140 0.036 Uiso 1 1 calc R
C20 C 0.8924(3) 0.3906(4) 0.1564(2) 0.0251(10) Uani 1 1 d .
H20 H 0.9428 0.3740 0.1958 0.030 Uiso 1 1 calc R
C21 C 0.8433(3) 0.4934(4) 0.1469(2) 0.0179(9) Uani 1 1 d .
C22 C 0.7658(3) 0.5191(4) 0.08776(19) 0.0175(8) Uani 1 1 d .
C23 C 0.9526(3) 0.5631(4) 0.2492(2) 0.0246(10) Uani 1 1 d .
H23A H 0.9378 0.4994 0.2721 0.037 Uiso 1 1 calc R
H23B H 0.9605 0.6278 0.2763 0.037 Uiso 1 1 calc R
H23C H 1.0185 0.5510 0.2377 0.037 Uiso 1 1 calc R
C24 C 0.5921(3) 0.9251(4) 0.23678(19) 0.0223(9) Uani 1 1 d .
H24A H 0.5985 1.0042 0.2431 0.033 Uiso 1 1 calc R
H24B H 0.6447 0.8883 0.2715 0.033 Uiso 1 1 calc R
H24C H 0.5205 0.9017 0.2362 0.033 Uiso 1 1 calc R
C25 C 0.8457(17) 0.647(2) 0.3635(10) 0.233(9) Uani 1 1 d U
Fe1 Fe 1.20191(4) 0.74358(5) 0.16822(3) 0.01265(13) Uani 1 1 d .
N1 N 0.9702(3) 0.7827(3) 0.17849(17) 0.0191(8) Uani 1 1 d .
N2 N 1.1410(4) 0.5019(4) 0.1196(3) 0.0583(15) Uani 1 1 d .
N3 N 1.2675(3) 0.6435(3) 0.30530(18) 0.0278(9) Uani 1 1 d .
N4 N 1.4364(3) 0.6940(3) 0.16643(18) 0.0238(8) Uani 1 1 d .
N5 N 1.2809(3) 0.9772(4) 0.2208(2) 0.0367(10) Uani 1 1 d .
N6 N 1.1085(3) 0.8540(4) 0.03438(18) 0.0324(10) Uani 1 1 d .
N7 N 0.4943(3) 0.7276(3) -0.05103(17) 0.0225(8) Uani 1 1 d .
N8 N 0.6052(3) 0.5504(4) -0.03788(16) 0.0294(9) Uani 1 1 d .
Ni1 Ni 0.60552(4) 0.67005(5) 0.01543(2) 0.01744(13) Uani 1 1 d .
O1 O 0.7205(2) 0.6195(3) 0.08259(13) 0.0227(7) Uani 1 1 d .
O2 O 0.6042(2) 0.7839(2) 0.07281(13) 0.0167(6) Uani 1 1 d .
O3 O 0.8634(2) 0.5800(3) 0.19093(13) 0.0181(6) Uani 1 1 d .
O4 O 0.6113(2) 0.8966(2) 0.17590(12) 0.0167(6) Uani 1 1 d .
O5 O 0.8075(2) 0.9624(3) 0.14809(14) 0.0229(7) Uani 1 1 d .
O6 O 0.8320(2) 0.8143(3) 0.27066(13) 0.0232(7) Uani 1 1 d .
O7 O 0.6579(2) 0.6647(3) 0.20411(13) 0.0196(6) Uani 1 1 d .
O8 O 0.8186(2) 0.8080(3) 0.05265(14) 0.0303(8) Uani 1 1 d .
O9 O 0.9459(3) 0.0094(3) 0.07474(16) 0.0357(8) Uani 1 1 d .
O10 O 0.0957(3) 0.3098(4) 0.0336(2) 0.0527(11) Uani 1 1 d .
O11 O 0.7663(5) 0.7008(5) 0.3569(2) 0.0782(16) Uani 1 1 d .
Tb1 Tb 0.769873(14) 0.770869(17) 0.156207(9) 0.01422(7) Uani 1 1 d .

loop_
_atom_site_aniso_label
_atom_site_aniso_U_11
_atom_site_aniso_U_22
_atom_site_aniso_U_33
_atom_site_aniso_U_23
_atom_site_aniso_U_13
_atom_site_aniso_U_12
C1 0.014(2) 0.012(2) 0.0155(19) -0.0012(16) 0.0026(16) 0.0000(16)
C2 0.016(2) 0.021(3) 0.046(3) -0.006(2) 0.006(2) -0.0014(19)
C3 0.0125(19) 0.020(2) 0.027(2) -0.0025(19) 0.0053(17) -0.0008(18)
C4 0.016(2) 0.013(2) 0.022(2) -0.0014(16) 0.0058(16) -0.0019(17)
C5 0.015(2) 0.023(3) 0.031(2) -0.003(2) 0.0134(18) 0.0012(19)
C6 0.018(2) 0.025(2) 0.025(2) 0.0003(19) 0.0107(18) 0.0041(19)
C7 0.0146(19) 0.016(2) 0.019(2) 0.0064(16) 0.0056(16) 0.0007(17)
C8 0.020(2) 0.024(2) 0.023(2) 0.0036(18) 0.0101(17) 0.0052(19)
C9 0.022(2) 0.027(3) 0.035(3) 0.012(2) 0.0130(19) 0.012(2)
C10 0.0108(19) 0.032(3) 0.026(2) 0.009(2) 0.0001(17) 0.0072(19)
C11 0.0151(19) 0.021(2) 0.020(2) 0.0048(17) 0.0043(16) -0.0005(18)
C12 0.0122(18) 0.016(2) 0.021(2) 0.0020(17) 0.0051(15) -0.0004(17)
C13 0.016(2) 0.025(3) 0.021(2) 0.0039(18) -0.0020(16) 0.0004(19)
C14 0.046(3) 0.047(4) 0.022(2) -0.012(2) -0.003(2) 0.013(3)
C15 0.067(4) 0.045(4) 0.025(3) -0.014(2) -0.010(3) 0.017(3)
C16 0.041(3) 0.026(3) 0.026(2) -0.010(2) 0.008(2) 0.003(2)
C17 0.025(2) 0.021(2) 0.024(2) -0.0022(18) 0.0107(18) 0.0055(19)
C18 0.035(3) 0.018(2) 0.036(3) -0.007(2) 0.017(2) 0.004(2)
C19 0.031(3) 0.019(2) 0.044(3) 0.000(2) 0.016(2) 0.010(2)
C20 0.021(2) 0.023(3) 0.032(2) 0.008(2) 0.0081(19) 0.0040(19)
C21 0.0126(19) 0.019(2) 0.025(2) 0.0021(18) 0.0100(17) 0.0024(17)
C22 0.0149(19) 0.015(2) 0.025(2) 0.0022(17) 0.0092(16) 0.0046(17)
C23 0.020(2) 0.022(2) 0.027(2) 0.0072(19) -0.0005(18) 0.0035(19)
C24 0.021(2) 0.027(3) 0.020(2) -0.0030(18) 0.0076(17) 0.0041(19)
C25 0.219(12) 0.242(13) 0.241(12) 0.010(9) 0.072(9) 0.019(9)
Fe1 0.0094(3) 0.0124(3) 0.0161(3) -0.0005(2) 0.0036(2) 0.0003(2)
N1 0.0181(19) 0.018(2) 0.0211(18) 0.0012(15) 0.0050(15) -0.0014(15)
N2 0.038(3) 0.032(3) 0.102(4) -0.024(3) 0.016(3) -0.006(2)
N3 0.030(2) 0.027(2) 0.025(2) 0.0054(17) 0.0067(16) 0.0026(18)
N4 0.0162(19) 0.022(2) 0.035(2) -0.0033(17) 0.0097(16) -0.0012(16)
N5 0.032(2) 0.027(2) 0.058(3) -0.020(2) 0.023(2) -0.0129(19)
N6 0.033(2) 0.040(3) 0.026(2) 0.0107(19) 0.0118(17) 0.010(2)
N7 0.0216(19) 0.026(2) 0.0170(18) -0.0015(15) 0.0010(15) 0.0014(17)
N8 0.039(2) 0.028(2) 0.0164(18) -0.0045(16) 0.0012(16) 0.0071(19)
Ni1 0.0194(3) 0.0168(3) 0.0139(3) -0.0013(2) 0.0012(2) 0.0027(2)
O1 0.0266(16) 0.0179(17) 0.0198(14) -0.0035(12) 0.0003(12) 0.0070(13)
O2 0.0159(14) 0.0178(16) 0.0142(13) -0.0014(11) 0.0010(11) 0.0028(12)
O3 0.0126(13) 0.0192(16) 0.0193(14) 0.0019(12) -0.0004(11) 0.0036(12)
O4 0.0163(13) 0.0199(16) 0.0144(13) -0.0024(12) 0.0050(11) 0.0013(12)
O5 0.0238(15) 0.0179(16) 0.0296(16) 0.0045(13) 0.0120(13) -0.0011(13)
O6 0.0217(15) 0.0289(18) 0.0186(14) -0.0023(13) 0.0051(12) -0.0044(14)
O7 0.0146(14) 0.0188(16) 0.0258(15) 0.0065(12) 0.0064(12) -0.0002(12)
O8 0.0268(17) 0.045(2) 0.0179(15) 0.0008(15) 0.0053(13) -0.0042(16)
O9 0.0391(19) 0.037(2) 0.0370(19) 0.0159(16) 0.0205(16) 0.0129(17)
O10 0.054(3) 0.055(3) 0.054(2) -0.017(2) 0.022(2) -0.006(2)
O11 0.109(4) 0.072(4) 0.059(3) 0.005(3) 0.034(3) -0.017(3)
Tb1 0.01126(11) 0.01542(12) 0.01528(11) 0.00101(7) 0.00271(8) 0.00080(8)

loop_
_atom_type_symbol
_atom_type_description
_atom_type_scat_dispersion_real
_atom_type_scat_dispersion_imag
_atom_type_scat_source
C C 0.0033 0.0016 'International Tables Vol C Tables 4.2.6.8 and 6.1.1.4'
H H 0.0000 0.0000 'International Tables Vol C Tables 4.2.6.8 and 6.1.1.4'
N N 0.0061 0.0033 'International Tables Vol C Tables 4.2.6.8 and 6.1.1.4'
O O 0.0106 0.0060 'International Tables Vol C Tables 4.2.6.8 and 6.1.1.4'
Fe Fe 0.3463 0.8444 'International Tables Vol C Tables 4.2.6.8 and 6.1.1.4'
Ni Ni 0.3393 1.1124 'International Tables Vol C Tables 4.2.6.8 and 6.1.1.4'
Tb Tb -0.1723 4.1537 'International Tables Vol C Tables 4.2.6.8 and 6.1.1.4'

loop_
_geom_angle_atom_site_label_1
_geom_angle_atom_site_label_2
_geom_angle_atom_site_label_3
_geom_angle
N1 C1 Fe1 177.9(4)
N2 C2 Fe1 175.9(5)
N3 C3 Fe1 177.7(4)
N4 C4 Fe1 175.3(4)
N5 C5 Fe1 178.5(4)
N6 C6 Fe1 173.7(4)
C8 C7 O4 124.5(4)
C8 C7 C12 121.5(4)
O4 C7 C12 114.0(3)
C7 C8 C9 118.9(4)
C10 C9 C8 120.8(4)
C9 C10 C11 121.0(4)
C12 C11 C10 118.7(4)
C12 C11 C13 121.7(4)
C10 C11 C13 119.5(4)
O2 C12 C11 123.3(4)
O2 C12 C7 117.5(3)
C11 C12 C7 119.1(4)
N7 C13 C11 125.4(4)
C15 C14 N7 108.1(4)
C14 C15 N8 108.3(4)
N8 C16 C17 125.6(4)
C22 C17 C18 119.5(4)
C22 C17 C16 121.3(4)
C18 C17 C16 119.2(4)
C19 C18 C17 120.4(4)
C18 C19 C20 120.5(4)
C21 C20 C19 120.1(4)
C20 C21 O3 125.9(4)
C20 C21 C22 120.5(4)
O3 C21 C22 113.6(4)
O1 C22 C17 124.0(4)
O1 C22 C21 117.0(4)
C17 C22 C21 119.0(4)
C3 Fe1 C1 89.46(17)
C3 Fe1 C6 174.92(17)
C1 Fe1 C6 85.65(17)
C3 Fe1 C5 90.92(19)
C1 Fe1 C5 92.12(16)
C6 Fe1 C5 87.88(19)
C3 Fe1 C4 87.91(17)
C1 Fe1 C4 177.37(17)
C6 Fe1 C4 96.98(17)
C5 Fe1 C4 87.95(17)
C3 Fe1 C2 88.1(2)
C1 Fe1 C2 90.36(17)
C6 Fe1 C2 93.3(2)
C5 Fe1 C2 177.34(18)
C4 Fe1 C2 89.53(18)
C1 N1 Tb1 162.3(3)
C13 N7 C14 121.0(4)
C13 N7 Ni1 126.5(3)
C14 N7 Ni1 112.5(3)
C16 N8 C15 119.4(4)
C16 N8 Ni1 126.6(3)
C15 N8 Ni1 113.5(3)
N8 Ni1 N7 86.84(16)
N8 Ni1 O2 176.32(16)
N7 Ni1 O2 95.09(15)
N8 Ni1 O1 95.22(15)
N7 Ni1 O1 177.02(16)
O2 Ni1 O1 82.97(12)
N8 Ni1 Tb1 136.78(12)
N7 Ni1 Tb1 135.05(12)
O2 Ni1 Tb1 42.11(8)
O1 Ni1 Tb1 42.51(9)
C22 O1 Ni1 126.5(3)
C22 O1 Tb1 127.7(2)
Ni1 O1 Tb1 105.77(13)
C12 O2 Ni1 125.9(2)
C12 O2 Tb1 127.8(2)
Ni1 O2 Tb1 106.29(12)
C21 O3 C23 115.8(3)
C21 O3 Tb1 119.1(2)
C23 O3 Tb1 123.9(3)
C7 O4 C24 114.9(3)
C7 O4 Tb1 116.1(2)
C24 O4 Tb1 128.1(2)
O2 Tb1 O5 92.18(10)
O2 Tb1 O7 80.79(10)
O5 Tb1 O7 135.83(10)
O2 Tb1 O1 62.19(10)
O5 Tb1 O1 135.62(10)
O7 Tb1 O1 78.52(10)
O2 Tb1 O6 136.19(10)
O5 Tb1 O6 81.48(10)
O7 Tb1 O6 74.64(10)
O1 Tb1 O6 142.34(11)
O2 Tb1 N1 143.14(10)
O5 Tb1 N1 74.70(11)
O7 Tb1 N1 132.24(11)
O1 Tb1 N1 103.63(11)
O6 Tb1 N1 76.76(11)
O2 Tb1 O8 73.39(10)
O5 Tb1 O8 69.83(11)
O7 Tb1 O8 144.70(11)
O1 Tb1 O8 68.35(11)
O6 Tb1 O8 140.33(10)
N1 Tb1 O8 69.76(11)
O2 Tb1 O3 121.25(9)
O5 Tb1 O3 142.32(9)
O7 Tb1 O3 71.86(9)
O1 Tb1 O3 61.97(9)
O6 Tb1 O3 84.63(10)
N1 Tb1 O3 68.06(10)
O8 Tb1 O3 101.47(10)
O2 Tb1 O4 61.40(9)
O5 Tb1 O4 69.12(9)
O7 Tb1 O4 69.34(10)
O1 Tb1 O4 118.03(9)
O6 Tb1 O4 76.05(9)
N1 Tb1 O4 137.23(10)
O8 Tb1 O4 115.85(10)
O3 Tb1 O4 139.96(8)
O2 Tb1 Ni1 31.59(7)
O5 Tb1 Ni1 111.68(7)
O7 Tb1 Ni1 84.14(7)
O1 Tb1 Ni1 31.72(7)
O6 Tb1 Ni1 158.23(7)
N1 Tb1 Ni1 122.60(8)
O8 Tb1 Ni1 61.30(7)
O3 Tb1 Ni1 93.48(6)
O4 Tb1 Ni1 92.12(6)

loop_
_geom_bond_atom_site_label_1
_geom_bond_atom_site_label_2
_geom_bond_distance
C1 N1 1.156(5)
C1 Fe1 1.931(4)
C2 N2 1.159(7)
C2 Fe1 1.953(5)
C3 N3 1.156(5)
C3 Fe1 1.922(4)
C4 N4 1.143(5)
C4 Fe1 1.945(4)
C5 N5 1.146(6)
C5 Fe1 1.942(5)
C6 N6 1.154(6)
C6 Fe1 1.940(4)
C7 C8 1.379(6)
C7 O4 1.388(5)
C7 C12 1.400(6)
C8 C9 1.404(6)
C9 C10 1.349(6)
C10 C11 1.421(6)
C11 C12 1.397(5)
C11 C13 1.442(6)
C12 O2 1.333(5)
C13 N7 1.267(6)
C14 C15 1.461(8)
C14 N7 1.482(6)
C15 N8 1.497(6)
C16 N8 1.282(6)
C16 C17 1.447(6)
C17 C22 1.396(6)
C17 C18 1.412(6)
C18 C19 1.362(7)
C19 C20 1.394(7)
C20 C21 1.375(6)
C21 O3 1.383(5)
C21 C22 1.409(6)
C22 O1 1.330(5)
C23 O3 1.451(5)
C24 O4 1.446(5)
C25 O11 1.18(2)
N1 Tb1 2.486(3)
N7 Ni1 1.844(4)
N8 Ni1 1.840(4)
Ni1 O2 1.848(3)
Ni1 O1 1.850(3)
Ni1 Tb1 3.3861(12)
O1 Tb1 2.378(3)
O2 Tb1 2.366(3)
O3 Tb1 2.598(3)
O4 Tb1 2.668(3)
O5 Tb1 2.369(3)
O6 Tb1 2.423(3)
O7 Tb1 2.372(3)
O8 Tb1 2.528(3)
